data_4120811
loop_
_publ_author_name
'Daniel A. Evans'
'Ignacio Vargas-Baca'
'Alan H. Cowley'

_publ_section_title
;
 Sterically Directed Functionalization of the Redox-Active
 Bis(imino)acenaphthene Ligand Class: An Experimental and Theoretical
 Investigation
;
_journal_name_full 'Journal of the American Chemical Society'
_journal_page_first 13939
_journal_page_last 13946
_journal_paper_doi 10.1021/ja407070y
_journal_volume 135
_journal_year 2013
_chemical_formula_moiety 'C30 H32 N2 O2 Si1'
_chemical_formula_sum 'C30 H32 N2 O2 Si'
_chemical_formula_weight 480.66
_chemical_name_systematic
;
 ?
;
_space_group_IT_number 2
_symmetry_cell_setting triclinic
_symmetry_space_group_name_Hall '-P 1'
_symmetry_space_group_name_H-M 'P -1'
_atom_sites_solution_hydrogens geom
_atom_sites_solution_primary direct
_atom_sites_solution_secondary difmap
_audit_creation_method SHELXL-97
_cell_angle_alpha 76.401(2)
_cell_angle_beta 83.103(2)
_cell_angle_gamma 74.218(3)
_cell_formula_units_Z 4
_cell_length_a 11.1004(9)
_cell_length_b 11.3249(9)
_cell_length_c 22.3211(18)
_cell_measurement_reflns_used 9191
_cell_measurement_temperature 100(2)
_cell_measurement_theta_max 27.48
_cell_measurement_theta_min 3.03
_cell_volume 2619.8(4)
_computing_cell_refinement 'CrystalClear (Rigaku Inc., 2008)'
_computing_data_collection 'CrystalClear (Rigaku Inc., 2008)'
_computing_data_reduction 'CrystalClear (Rigaku Inc., 2008)'
_computing_molecular_graphics 'XP SHELXTL/PC, Siemens Analytical'
_computing_structure_refinement 'XL SHELXTL/PC, Siemens Analytical'
_computing_structure_solution
;

SIR97 - Altomare A., Burla M.C., Camalli M., Cascarano G.L., Giacovazzo C., 
Guagliardi A., Moliterni A.G.G., Polidori G.,Spagna R.
;
_diffrn_ambient_temperature 100(2)
_diffrn_measured_fraction_theta_full 0.997
_diffrn_measured_fraction_theta_max 0.997
_diffrn_measurement_device_type 'Rigaku AFC-12 with Saturn 724+ CCD'
_diffrn_measurement_method \w-scans
_diffrn_radiation_monochromator graphite
_diffrn_radiation_source 'fine-focus sealed tube'
_diffrn_radiation_type MoK\a
_diffrn_radiation_wavelength 0.71073
_diffrn_reflns_av_R_equivalents 0.0644
_diffrn_reflns_av_sigmaI/netI 0.0694
_diffrn_reflns_limit_h_max 10
_diffrn_reflns_limit_h_min -13
_diffrn_reflns_limit_k_max 13
_diffrn_reflns_limit_k_min -13
_diffrn_reflns_limit_l_max 26
_diffrn_reflns_limit_l_min -26
_diffrn_reflns_number 28748
_diffrn_reflns_theta_full 25.00
_diffrn_reflns_theta_max 25.00
_diffrn_reflns_theta_min 3.03
_exptl_absorpt_coefficient_mu 0.119
_exptl_absorpt_correction_T_max 1.00
_exptl_absorpt_correction_T_min 0.6977
_exptl_absorpt_correction_type multi-scan
_exptl_absorpt_process_details
;
Abscor. T. Higashi. (2001). Rigaku Corp. Tokyo, Japan
;
_exptl_crystal_colour Yellow
_exptl_crystal_density_diffrn 1.219
_exptl_crystal_description Prism
_exptl_crystal_F_000 1024
_exptl_crystal_size_max 0.32
_exptl_crystal_size_mid 0.10
_exptl_crystal_size_min 0.08
_refine_diff_density_max 0.473
_refine_diff_density_min -0.284
_refine_diff_density_rms 0.056
_refine_ls_extinction_method none
_refine_ls_goodness_of_fit_ref 1.069
_refine_ls_hydrogen_treatment mixed
_refine_ls_matrix_type full
_refine_ls_number_parameters 649
_refine_ls_number_reflns 9191
_refine_ls_number_restraints 0
_refine_ls_restrained_S_all 1.069
_refine_ls_R_factor_all 0.0891
_refine_ls_R_factor_gt 0.0621
_refine_ls_shift/su_max 0.002
_refine_ls_shift/su_mean 0.000
_refine_ls_structure_factor_coef Fsqd
_refine_ls_weighting_details 'calc w=1/[\s^2^(Fo^2^)+(0.0640P)^2^+1.6339P] where P=(Fo^2^+2Fc^2^)/3'
_refine_ls_weighting_scheme calc
_refine_ls_wR_factor_gt 0.1459
_refine_ls_wR_factor_ref 0.1602
_reflns_number_gt 6716
_reflns_number_total 9191
_reflns_threshold_expression >2sigma(I)
_cod_data_source_file ja407070y_si_003.cif
_cod_data_source_block shelxl
_cod_original_formula_sum 'C30 H32 N2 O2 Si1'
_cod_database_code 4120811

loop_
_symmetry_equiv_pos_as_xyz
'x, y, z'
'-x, -y, -z'

loop_
_atom_site_label
_atom_site_type_symbol
_atom_site_fract_x
_atom_site_fract_y
_atom_site_fract_z
_atom_site_U_iso_or_equiv
_atom_site_adp_type
_atom_site_occupancy
_atom_site_symmetry_multiplicity
_atom_site_calc_flag
_atom_site_refinement_flags
C1 C 0.1601(2) 0.1460(2) 0.30405(12) 0.0214(6) Uani 1 1 d .
C2 C 0.0455(3) 0.0931(3) 0.31932(12) 0.0231(6) Uani 1 1 d .
C3 C -0.0792(3) 0.1498(3) 0.31596(13) 0.0285(7) Uani 1 1 d .
H3 H -0.1074 0.2378 0.3010 0.034 Uiso 1 1 calc R
C4 C -0.1665(3) 0.0750(3) 0.33519(14) 0.0353(7) Uani 1 1 d .
H4 H -0.2537 0.1148 0.3338 0.042 Uiso 1 1 calc R
C5 C -0.1294(3) -0.0524(3) 0.35565(14) 0.0377(8) Uani 1 1 d .
H5 H -0.1906 -0.0994 0.3678 0.045 Uiso 1 1 calc R
C6 C -0.0004(3) -0.1145(3) 0.35886(13) 0.0314(7) Uani 1 1 d .
C7 C 0.0842(3) -0.0380(3) 0.34084(12) 0.0248(6) Uani 1 1 d .
C8 C 0.0538(3) -0.2453(3) 0.37578(13) 0.0364(8) Uani 1 1 d .
H8 H 0.0012 -0.3015 0.3879 0.044 Uiso 1 1 calc R
C9 C 0.1815(3) -0.2914(3) 0.37483(13) 0.0353(8) Uani 1 1 d .
H9 H 0.2148 -0.3796 0.3867 0.042 Uiso 1 1 calc R
C10 C 0.2660(3) -0.2138(3) 0.35703(13) 0.0305(7) Uani 1 1 d .
H10 H 0.3541 -0.2486 0.3570 0.037 Uiso 1 1 calc R
C11 C 0.2157(3) -0.0854(3) 0.33962(12) 0.0245(6) Uani 1 1 d .
C12 C 0.2703(3) 0.0248(2) 0.31576(12) 0.0215(6) Uani 1 1 d .
C13 C 0.1594(2) 0.1815(2) 0.18726(12) 0.0208(6) Uani 1 1 d .
C14 C 0.1651(2) 0.0588(2) 0.18299(13) 0.0234(6) Uani 1 1 d .
H14 H 0.1743 -0.0058 0.2193 0.028 Uiso 1 1 calc R
C15 C 0.1575(3) 0.0295(3) 0.12677(13) 0.0255(6) Uani 1 1 d .
H15 H 0.1619 -0.0546 0.1251 0.031 Uiso 1 1 calc R
C16 C 0.1435(3) 0.1221(3) 0.07288(13) 0.0240(6) Uani 1 1 d .
C17 C 0.1374(3) 0.2446(3) 0.07638(13) 0.0281(7) Uani 1 1 d .
H17 H 0.1277 0.3092 0.0401 0.034 Uiso 1 1 calc R
C18 C 0.1453(2) 0.2727(3) 0.13239(13) 0.0248(6) Uani 1 1 d .
H18 H 0.1410 0.3570 0.1338 0.030 Uiso 1 1 calc R
C19 C 0.1608(3) -0.0237(3) 0.00880(14) 0.0393(8) Uani 1 1 d .
H19A H 0.2453 -0.0689 0.0218 0.059 Uiso 1 1 calc R
H19B H 0.1551 -0.0255 -0.0344 0.059 Uiso 1 1 calc R
H19C H 0.0993 -0.0640 0.0348 0.059 Uiso 1 1 calc R
C20 C 0.4841(3) -0.0787(2) 0.31260(13) 0.0249(6) Uani 1 1 d .
C21 C 0.5350(3) -0.1261(3) 0.36994(14) 0.0305(7) Uani 1 1 d .
H21 H 0.4992 -0.0879 0.4037 0.037 Uiso 1 1 calc R
C22 C 0.6378(3) -0.2289(3) 0.37809(16) 0.0366(8) Uani 1 1 d .
H22 H 0.6724 -0.2608 0.4174 0.044 Uiso 1 1 calc R
C23 C 0.6906(3) -0.2857(3) 0.32876(16) 0.0359(8) Uani 1 1 d .
C24 C 0.6391(3) -0.2404(3) 0.27193(16) 0.0362(8) Uani 1 1 d .
H24 H 0.6734 -0.2802 0.2385 0.043 Uiso 1 1 calc R
C25 C 0.5365(3) -0.1360(3) 0.26389(14) 0.0314(7) Uani 1 1 d .
H25 H 0.5023 -0.1039 0.2246 0.038 Uiso 1 1 calc R
C26 C 0.8366(3) -0.4588(3) 0.2952(2) 0.0580(11) Uani 1 1 d .
H26A H 0.7678 -0.4902 0.2866 0.087 Uiso 1 1 calc R
H26B H 0.9068 -0.5299 0.3099 0.087 Uiso 1 1 calc R
H26C H 0.8640 -0.4064 0.2573 0.087 Uiso 1 1 calc R
C27 C 0.1635(3) 0.2326(2) 0.34791(12) 0.0235(6) Uani 1 1 d .
H27A H 0.1014 0.3129 0.3334 0.028 Uiso 1 1 calc R
H27B H 0.2469 0.2511 0.3399 0.028 Uiso 1 1 calc R
C28 C 0.1565(3) 0.3320(3) 0.45959(15) 0.0410(8) Uani 1 1 d .
H28A H 0.1461 0.3186 0.5047 0.062 Uiso 1 1 calc R
H28B H 0.0936 0.4071 0.4413 0.062 Uiso 1 1 calc R
H28C H 0.2407 0.3434 0.4459 0.062 Uiso 1 1 calc R
C29 C -0.0261(3) 0.1748(3) 0.45846(14) 0.0398(8) Uani 1 1 d .
H29A H -0.0344 0.0968 0.4495 0.060 Uiso 1 1 calc R
H29B H -0.0867 0.2463 0.4356 0.060 Uiso 1 1 calc R
H29C H -0.0424 0.1721 0.5028 0.060 Uiso 1 1 calc R
C30 C 0.2533(3) 0.0496(3) 0.47192(13) 0.0344(7) Uani 1 1 d .
H30A H 0.2363 0.0346 0.5168 0.052 Uiso 1 1 calc R
H30B H 0.3379 0.0622 0.4617 0.052 Uiso 1 1 calc R
H30C H 0.2473 -0.0231 0.4569 0.052 Uiso 1 1 calc R
C31 C 0.4917(2) 0.3368(2) 0.20514(12) 0.0196(6) Uani 1 1 d .
C32 C 0.6105(3) 0.3827(2) 0.18866(12) 0.0225(6) Uani 1 1 d .
C33 C 0.7337(3) 0.3217(3) 0.19504(14) 0.0292(7) Uani 1 1 d .
H33 H 0.7575 0.2353 0.2145 0.035 Uiso 1 1 calc R
C34 C 0.8258(3) 0.3890(3) 0.17229(16) 0.0380(8) Uani 1 1 d .
H34 H 0.9117 0.3462 0.1766 0.046 Uiso 1 1 calc R
C35 C 0.7952(3) 0.5143(3) 0.14407(16) 0.0391(8) Uani 1 1 d .
H35 H 0.8597 0.5560 0.1288 0.047 Uiso 1 1 calc R
C36 C 0.6680(3) 0.5811(3) 0.13776(13) 0.0295(7) Uani 1 1 d .
C37 C 0.5786(2) 0.5119(2) 0.16052(12) 0.0223(6) Uani 1 1 d .
C38 C 0.6190(3) 0.7114(3) 0.11355(14) 0.0342(7) Uani 1 1 d .
H38 H 0.6750 0.7631 0.0977 0.041 Uiso 1 1 calc R
C39 C 0.4925(3) 0.7630(3) 0.11277(13) 0.0307(7) Uani 1 1 d .
H39 H 0.4629 0.8503 0.0962 0.037 Uiso 1 1 calc R
C40 C 0.4041(3) 0.6913(2) 0.13566(13) 0.0263(6) Uani 1 1 d .
H40 H 0.3166 0.7298 0.1349 0.032 Uiso 1 1 calc R
C41 C 0.4475(3) 0.5641(2) 0.15913(12) 0.0214(6) Uani 1 1 d .
C42 C 0.3869(2) 0.4603(2) 0.18731(12) 0.0194(6) Uani 1 1 d .
C43 C 0.5017(3) 0.3080(2) 0.32146(12) 0.0240(6) Uani 1 1 d .
C44 C 0.5087(3) 0.2186(3) 0.37737(13) 0.0282(7) Uani 1 1 d .
H44 H 0.4902 0.1409 0.3786 0.034 Uiso 1 1 calc R
C45 C 0.5415(3) 0.2407(3) 0.42984(13) 0.0325(7) Uani 1 1 d .
H45 H 0.5438 0.1792 0.4671 0.039 Uiso 1 1 calc R
C46 C 0.5715(3) 0.3521(3) 0.42947(14) 0.0425(8) Uani 1 1 d .
C47 C 0.5573(3) 0.4446(3) 0.37615(14) 0.0397(8) Uani 1 1 d .
H47 H 0.5718 0.5235 0.3761 0.048 Uiso 1 1 calc R
C48 C 0.5222(3) 0.4239(3) 0.32283(13) 0.0297(7) Uani 1 1 d .
H48 H 0.5120 0.4891 0.2868 0.036 Uiso 1 1 calc R
C49 C 0.6649(5) 0.4656(4) 0.47985(19) 0.0772(15) Uani 1 1 d .
H49A H 0.7293 0.4679 0.4458 0.116 Uiso 1 1 calc R
H49B H 0.7025 0.4568 0.5187 0.116 Uiso 1 1 calc R
H49C H 0.5982 0.5436 0.4725 0.116 Uiso 1 1 calc R
C50 C 0.1758(2) 0.5728(2) 0.18357(13) 0.0221(6) Uani 1 1 d .
C51 C 0.1241(3) 0.6139(2) 0.12594(13) 0.0240(6) Uani 1 1 d .
H51 H 0.1561 0.5679 0.0944 0.029 Uiso 1 1 calc R
C52 C 0.0268(2) 0.7208(2) 0.11441(13) 0.0237(6) Uani 1 1 d .
H52 H -0.0090 0.7474 0.0754 0.028 Uiso 1 1 calc R
C53 C -0.0186(3) 0.7894(2) 0.16009(13) 0.0263(6) Uani 1 1 d .
C54 C 0.0323(3) 0.7505(3) 0.21747(13) 0.0298(7) Uani 1 1 d .
H54 H 0.0016 0.7976 0.2486 0.036 Uiso 1 1 calc R
C55 C 0.1290(3) 0.6417(3) 0.22869(13) 0.0288(7) Uani 1 1 d .
H55 H 0.1636 0.6141 0.2680 0.035 Uiso 1 1 calc R
C56 C -0.1600(3) 0.9716(3) 0.18912(15) 0.0364(8) Uani 1 1 d .
H56A H -0.1901 0.9222 0.2273 0.055 Uiso 1 1 calc R
H56B H -0.2286 1.0430 0.1727 0.055 Uiso 1 1 calc R
H56C H -0.0909 1.0025 0.1978 0.055 Uiso 1 1 calc R
C57 C 0.4884(3) 0.2409(2) 0.16628(12) 0.0211(6) Uani 1 1 d .
H57A H 0.4041 0.2247 0.1751 0.025 Uiso 1 1 calc R
H57B H 0.5485 0.1617 0.1842 0.025 Uiso 1 1 calc R
C58 C 0.4019(3) 0.3991(3) 0.03770(13) 0.0266(6) Uani 1 1 d .
H58A H 0.4066 0.4767 0.0485 0.040 Uiso 1 1 calc R
H58B H 0.3177 0.3862 0.0492 0.040 Uiso 1 1 calc R
H58C H 0.4196 0.4054 -0.0069 0.040 Uiso 1 1 calc R
C59 C 0.6805(3) 0.2835(3) 0.05372(13) 0.0296(7) Uani 1 1 d .
H59A H 0.6954 0.2836 0.0095 0.044 Uiso 1 1 calc R
H59B H 0.7426 0.2140 0.0769 0.044 Uiso 1 1 calc R
H59C H 0.6879 0.3632 0.0609 0.044 Uiso 1 1 calc R
C60 C 0.5037(3) 0.1135(3) 0.06469(14) 0.0329(7) Uani 1 1 d .
H60A H 0.4221 0.0995 0.0820 0.049 Uiso 1 1 calc R
H60B H 0.5707 0.0437 0.0840 0.049 Uiso 1 1 calc R
H60C H 0.5101 0.1184 0.0200 0.049 Uiso 1 1 calc R
N1 N 0.1619(2) 0.2216(2) 0.24164(10) 0.0218(5) Uani 1 1 d .
N2 N 0.3828(2) 0.0322(2) 0.30311(10) 0.0237(5) Uani 1 1 d .
N3 N 0.4784(2) 0.2732(2) 0.26916(10) 0.0239(5) Uani 1 1 d .
N4 N 0.2721(2) 0.4587(2) 0.19772(10) 0.0222(5) Uani 1 1 d .
O1 O 0.1355(2) 0.10333(18) 0.01508(9) 0.0329(5) Uani 1 1 d .
O2 O 0.7942(2) -0.3855(2) 0.34158(13) 0.0520(7) Uani 1 1 d .
O3 O 0.6132(3) 0.3612(2) 0.48360(11) 0.0646(8) Uani 1 1 d .
O4 O -0.11647(19) 0.89413(18) 0.14453(9) 0.0342(5) Uani 1 1 d .
Si1 Si 0.13612(8) 0.19246(8) 0.43452(4) 0.0288(2) Uani 1 1 d .
Si2 Si 0.51958(7) 0.26385(7) 0.08000(4) 0.0232(2) Uani 1 1 d .
H1N H 0.196(3) 0.278(3) 0.2392(13) 0.030(9) Uiso 1 1 d .
H3N H 0.455(3) 0.206(3) 0.2725(13) 0.029(8) Uiso 1 1 d .

loop_
_atom_site_aniso_label
_atom_site_aniso_U_11
_atom_site_aniso_U_22
_atom_site_aniso_U_33
_atom_site_aniso_U_23
_atom_site_aniso_U_13
_atom_site_aniso_U_12
C1 0.0235(15) 0.0197(14) 0.0213(14) -0.0034(11) -0.0023(11) -0.0061(12)
C2 0.0271(15) 0.0252(15) 0.0174(14) -0.0053(11) 0.0012(11) -0.0077(13)
C3 0.0284(16) 0.0321(16) 0.0248(15) -0.0083(13) 0.0006(12) -0.0062(14)
C4 0.0255(16) 0.052(2) 0.0326(17) -0.0162(15) 0.0019(13) -0.0128(15)
C5 0.0408(19) 0.051(2) 0.0289(17) -0.0087(15) 0.0038(14) -0.0271(17)
C6 0.0444(19) 0.0357(17) 0.0212(15) -0.0064(13) 0.0017(13) -0.0232(15)
C7 0.0332(16) 0.0266(15) 0.0174(14) -0.0049(11) -0.0009(12) -0.0124(13)
C8 0.060(2) 0.0351(18) 0.0229(16) -0.0016(13) -0.0022(15) -0.0309(17)
C9 0.058(2) 0.0212(15) 0.0294(17) 0.0027(12) -0.0102(15) -0.0176(15)
C10 0.0411(18) 0.0213(15) 0.0295(16) -0.0012(12) -0.0088(14) -0.0093(14)
C11 0.0339(16) 0.0222(15) 0.0195(14) -0.0036(11) -0.0022(12) -0.0112(13)
C12 0.0298(16) 0.0179(14) 0.0191(14) -0.0058(11) -0.0033(12) -0.0075(12)
C13 0.0185(14) 0.0189(14) 0.0236(14) -0.0038(11) -0.0012(11) -0.0032(11)
C14 0.0270(15) 0.0183(14) 0.0237(15) -0.0016(11) -0.0011(12) -0.0064(12)
C15 0.0307(16) 0.0171(14) 0.0285(16) -0.0046(12) -0.0003(12) -0.0066(12)
C16 0.0225(15) 0.0240(15) 0.0252(15) -0.0065(12) -0.0042(12) -0.0032(12)
C17 0.0316(16) 0.0219(15) 0.0295(16) -0.0018(12) -0.0035(13) -0.0072(13)
C18 0.0250(15) 0.0172(14) 0.0323(16) -0.0037(12) -0.0052(12) -0.0053(12)
C19 0.060(2) 0.0254(17) 0.0322(18) -0.0110(14) -0.0075(16) -0.0043(16)
C20 0.0249(15) 0.0174(14) 0.0338(16) -0.0045(12) -0.0019(12) -0.0084(12)
C21 0.0311(17) 0.0209(15) 0.0396(18) -0.0066(13) -0.0053(14) -0.0051(13)
C22 0.0384(18) 0.0223(16) 0.051(2) -0.0039(14) -0.0175(15) -0.0085(14)
C23 0.0268(16) 0.0177(15) 0.066(2) -0.0117(15) -0.0063(16) -0.0063(13)
C24 0.0343(18) 0.0250(16) 0.049(2) -0.0137(14) -0.0009(15) -0.0022(14)
C25 0.0342(17) 0.0249(16) 0.0348(17) -0.0083(13) -0.0011(14) -0.0056(14)
C26 0.041(2) 0.0296(19) 0.102(3) -0.026(2) -0.001(2) 0.0019(17)
C27 0.0234(15) 0.0199(14) 0.0284(15) -0.0082(12) -0.0032(12) -0.0039(12)
C28 0.047(2) 0.044(2) 0.0363(19) -0.0167(15) -0.0038(16) -0.0107(17)
C29 0.0424(19) 0.055(2) 0.0276(17) -0.0162(15) 0.0068(14) -0.0191(17)
C30 0.0399(18) 0.0383(18) 0.0246(16) -0.0058(13) 0.0001(14) -0.0106(15)
C31 0.0240(14) 0.0145(13) 0.0198(14) -0.0020(10) -0.0022(11) -0.0051(11)
C32 0.0275(16) 0.0186(14) 0.0210(14) -0.0033(11) 0.0006(12) -0.0070(12)
C33 0.0283(16) 0.0217(15) 0.0364(17) -0.0024(13) -0.0052(13) -0.0058(13)
C34 0.0200(16) 0.0353(18) 0.057(2) -0.0065(16) -0.0049(15) -0.0055(14)
C35 0.0291(17) 0.0365(19) 0.053(2) -0.0026(16) 0.0001(15) -0.0171(15)
C36 0.0323(17) 0.0250(15) 0.0329(17) -0.0048(13) -0.0007(13) -0.0118(13)
C37 0.0249(15) 0.0187(14) 0.0238(15) -0.0038(11) -0.0010(12) -0.0072(12)
C38 0.046(2) 0.0249(16) 0.0359(18) -0.0009(13) -0.0010(15) -0.0220(15)
C39 0.0436(19) 0.0159(14) 0.0322(17) 0.0005(12) -0.0059(14) -0.0104(14)
C40 0.0331(16) 0.0162(14) 0.0286(16) -0.0028(12) -0.0071(13) -0.0039(12)
C41 0.0286(15) 0.0161(13) 0.0218(14) -0.0044(11) -0.0030(12) -0.0083(12)
C42 0.0239(15) 0.0151(13) 0.0201(14) -0.0058(11) -0.0016(11) -0.0044(11)
C43 0.0256(15) 0.0209(14) 0.0249(15) -0.0031(12) -0.0026(12) -0.0058(12)
C44 0.0325(16) 0.0206(15) 0.0307(16) -0.0033(12) -0.0037(13) -0.0065(13)
C45 0.048(2) 0.0246(16) 0.0238(15) 0.0013(12) -0.0039(14) -0.0120(14)
C46 0.067(2) 0.0367(19) 0.0284(17) -0.0039(14) -0.0155(16) -0.0182(18)
C47 0.063(2) 0.0265(17) 0.0345(18) -0.0075(14) -0.0087(16) -0.0160(16)
C48 0.0426(18) 0.0208(15) 0.0285(16) -0.0015(12) -0.0064(13) -0.0141(14)
C49 0.138(4) 0.055(3) 0.060(3) -0.008(2) -0.046(3) -0.047(3)
C50 0.0213(14) 0.0158(13) 0.0299(15) -0.0047(11) -0.0001(12) -0.0067(12)
C51 0.0278(15) 0.0188(14) 0.0278(15) -0.0068(12) -0.0004(12) -0.0087(12)
C52 0.0249(15) 0.0179(14) 0.0289(15) -0.0031(11) -0.0052(12) -0.0063(12)
C53 0.0232(15) 0.0189(14) 0.0341(17) -0.0041(12) -0.0009(12) -0.0025(12)
C54 0.0331(17) 0.0229(15) 0.0314(17) -0.0125(13) 0.0001(13) 0.0012(13)
C55 0.0322(17) 0.0274(16) 0.0269(16) -0.0081(12) -0.0023(13) -0.0053(14)
C56 0.0338(18) 0.0248(16) 0.046(2) -0.0130(14) 0.0024(15) 0.0038(14)
C57 0.0246(14) 0.0127(13) 0.0270(15) -0.0053(11) -0.0028(12) -0.0048(11)
C58 0.0328(16) 0.0221(15) 0.0248(15) -0.0027(12) -0.0014(12) -0.0089(13)
C59 0.0363(17) 0.0226(15) 0.0275(16) -0.0038(12) 0.0034(13) -0.0072(13)
C60 0.0424(18) 0.0221(15) 0.0358(17) -0.0094(13) 0.0004(14) -0.0094(14)
N1 0.0285(13) 0.0168(12) 0.0223(12) -0.0042(9) -0.0009(10) -0.0094(11)
N2 0.0239(13) 0.0183(12) 0.0293(13) -0.0055(10) -0.0017(10) -0.0055(10)
N3 0.0359(14) 0.0165(12) 0.0228(13) -0.0027(10) -0.0038(10) -0.0125(11)
N4 0.0234(13) 0.0171(11) 0.0271(13) -0.0074(9) -0.0008(10) -0.0046(10)
O1 0.0516(13) 0.0229(11) 0.0242(11) -0.0054(8) -0.0065(10) -0.0071(10)
O2 0.0368(13) 0.0241(12) 0.092(2) -0.0157(12) -0.0212(13) 0.0070(11)
O3 0.120(2) 0.0491(16) 0.0391(14) -0.0020(12) -0.0305(15) -0.0402(16)
O4 0.0344(12) 0.0230(11) 0.0389(12) -0.0072(9) -0.0059(10) 0.0053(9)
Si1 0.0321(5) 0.0325(5) 0.0246(4) -0.0100(3) 0.0001(3) -0.0101(4)
Si2 0.0301(4) 0.0153(4) 0.0243(4) -0.0045(3) 0.0010(3) -0.0065(3)

loop_
_atom_type_symbol
_atom_type_description
_atom_type_scat_dispersion_real
_atom_type_scat_dispersion_imag
_atom_type_scat_source
C C 0.0033 0.0016 'International Tables Vol C Tables 4.2.6.8 and 6.1.1.4'
H H 0.0000 0.0000 'International Tables Vol C Tables 4.2.6.8 and 6.1.1.4'
N N 0.0061 0.0033 'International Tables Vol C Tables 4.2.6.8 and 6.1.1.4'
O O 0.0106 0.0060 'International Tables Vol C Tables 4.2.6.8 and 6.1.1.4'
Si Si 0.0817 0.0704 'International Tables Vol C Tables 4.2.6.8 and 6.1.1.4'

loop_
_geom_angle_atom_site_label_1
_geom_angle_atom_site_label_2
_geom_angle_atom_site_label_3
_geom_angle
N1 C1 C2 112.2(2)
N1 C1 C27 106.4(2)
C2 C1 C27 111.3(2)
N1 C1 C12 114.4(2)
C2 C1 C12 102.3(2)
C27 C1 C12 110.4(2)
C3 C2 C7 119.1(3)
C3 C2 C1 131.6(3)
C7 C2 C1 109.3(2)
C2 C3 C4 118.9(3)
C2 C3 H3 120.6
C4 C3 H3 120.6
C5 C4 C3 122.2(3)
C5 C4 H4 118.9
C3 C4 H4 118.9
C4 C5 C6 120.4(3)
C4 C5 H5 119.8
C6 C5 H5 119.8
C7 C6 C8 116.1(3)
C7 C6 C5 116.4(3)
C8 C6 C5 127.5(3)
C6 C7 C2 123.0(3)
C6 C7 C11 123.5(3)
C2 C7 C11 113.4(2)
C9 C8 C6 120.5(3)
C9 C8 H8 119.8
C6 C8 H8 119.8
C8 C9 C10 123.1(3)
C8 C9 H9 118.4
C10 C9 H9 118.4
C11 C10 C9 117.7(3)
C11 C10 H10 121.2
C9 C10 H10 121.2
C10 C11 C7 119.2(3)
C10 C11 C12 134.3(3)
C7 C11 C12 106.5(2)
N2 C12 C11 131.5(3)
N2 C12 C1 120.1(2)
C11 C12 C1 108.3(2)
N1 C13 C18 117.3(2)
N1 C13 C14 125.9(2)
C18 C13 C14 116.8(2)
C15 C14 C13 121.3(3)
C15 C14 H14 119.3
C13 C14 H14 119.3
C14 C15 C16 120.7(3)
C14 C15 H15 119.7
C16 C15 H15 119.7
O1 C16 C15 125.4(2)
O1 C16 C17 115.9(2)
C15 C16 C17 118.7(3)
C18 C17 C16 120.2(3)
C18 C17 H17 119.9
C16 C17 H17 119.9
C17 C18 C13 122.3(3)
C17 C18 H18 118.9
C13 C18 H18 118.9
O1 C19 H19A 109.5
O1 C19 H19B 109.5
H19A C19 H19B 109.5
O1 C19 H19C 109.5
H19A C19 H19C 109.5
H19B C19 H19C 109.5
C25 C20 C21 119.2(3)
C25 C20 N2 120.3(3)
C21 C20 N2 120.4(3)
C22 C21 C20 120.4(3)
C22 C21 H21 119.8
C20 C21 H21 119.8
C21 C22 C23 120.1(3)
C21 C22 H22 120.0
C23 C22 H22 120.0
O2 C23 C24 124.8(3)
O2 C23 C22 115.3(3)
C24 C23 C22 119.9(3)
C23 C24 C25 119.7(3)
C23 C24 H24 120.2
C25 C24 H24 120.2
C20 C25 C24 120.7(3)
C20 C25 H25 119.6
C24 C25 H25 119.6
O2 C26 H26A 109.5
O2 C26 H26B 109.5
H26A C26 H26B 109.5
O2 C26 H26C 109.5
H26A C26 H26C 109.5
H26B C26 H26C 109.5
C1 C27 Si1 124.68(19)
C1 C27 H27A 106.2
Si1 C27 H27A 106.2
C1 C27 H27B 106.2
Si1 C27 H27B 106.2
H27A C27 H27B 106.4
Si1 C28 H28A 109.5
Si1 C28 H28B 109.5
H28A C28 H28B 109.5
Si1 C28 H28C 109.5
H28A C28 H28C 109.5
H28B C28 H28C 109.5
Si1 C29 H29A 109.5
Si1 C29 H29B 109.5
H29A C29 H29B 109.5
Si1 C29 H29C 109.5
H29A C29 H29C 109.5
H29B C29 H29C 109.5
Si1 C30 H30A 109.5
Si1 C30 H30B 109.5
H30A C30 H30B 109.5
Si1 C30 H30C 109.5
H30A C30 H30C 109.5
H30B C30 H30C 109.5
N3 C31 C32 114.2(2)
N3 C31 C57 105.7(2)
C32 C31 C57 110.8(2)
N3 C31 C42 113.1(2)
C32 C31 C42 102.3(2)
C57 C31 C42 110.9(2)
C33 C32 C37 118.9(2)
C33 C32 C31 131.7(2)
C37 C32 C31 109.3(2)
C32 C33 C34 118.9(3)
C32 C33 H33 120.5
C34 C33 H33 120.5
C35 C34 C33 122.3(3)
C35 C34 H34 118.9
C33 C34 H34 118.9
C34 C35 C36 120.2(3)
C34 C35 H35 119.9
C36 C35 H35 119.9
C37 C36 C35 116.3(3)
C37 C36 C38 115.7(3)
C35 C36 C38 127.9(3)
C36 C37 C32 123.3(3)
C36 C37 C41 123.8(2)
C32 C37 C41 112.9(2)
C39 C38 C36 120.9(3)
C39 C38 H38 119.6
C36 C38 H38 119.6
C38 C39 C40 122.5(3)
C38 C39 H39 118.8
C40 C39 H39 118.8
C41 C40 C39 118.6(3)
C41 C40 H40 120.7
C39 C40 H40 120.7
C40 C41 C37 118.5(2)
C40 C41 C42 134.7(3)
C37 C41 C42 106.8(2)
N4 C42 C41 131.5(2)
N4 C42 C31 120.0(2)
C41 C42 C31 108.5(2)
N3 C43 C48 125.3(3)
N3 C43 C44 117.5(2)
C48 C43 C44 117.1(3)
C45 C44 C43 121.5(3)
C45 C44 H44 119.3
C43 C44 H44 119.3
C44 C45 C46 120.8(3)
C44 C45 H45 119.6
C46 C45 H45 119.6
O3 C46 C47 125.1(3)
O3 C46 C45 116.3(3)
C47 C46 C45 118.6(3)
C46 C47 C48 121.0(3)
C46 C47 H47 119.5
C48 C47 H47 119.5
C47 C48 C43 120.7(3)
C47 C48 H48 119.6
C43 C48 H48 119.6
O3 C49 H49A 109.5
O3 C49 H49B 109.5
H49A C49 H49B 109.5
O3 C49 H49C 109.5
H49A C49 H49C 109.5
H49B C49 H49C 109.5
C55 C50 C51 119.0(3)
C55 C50 N4 119.4(2)
C51 C50 N4 121.5(2)
C52 C51 C50 120.5(3)
C52 C51 H51 119.8
C50 C51 H51 119.8
C51 C52 C53 119.8(3)
C51 C52 H52 120.1
C53 C52 H52 120.1
O4 C53 C54 123.8(3)
O4 C53 C52 115.7(2)
C54 C53 C52 120.4(3)
C53 C54 C55 119.0(3)
C53 C54 H54 120.5
C55 C54 H54 120.5
C50 C55 C54 121.2(3)
C50 C55 H55 119.4
C54 C55 H55 119.4
O4 C56 H56A 109.5
O4 C56 H56B 109.5
H56A C56 H56B 109.5
O4 C56 H56C 109.5
H56A C56 H56C 109.5
H56B C56 H56C 109.5
C31 C57 Si2 125.12(18)
C31 C57 H57A 106.0
Si2 C57 H57A 106.0
C31 C57 H57B 106.0
Si2 C57 H57B 106.0
H57A C57 H57B 106.3
Si2 C58 H58A 109.5
Si2 C58 H58B 109.5
H58A C58 H58B 109.5
Si2 C58 H58C 109.5
H58A C58 H58C 109.5
H58B C58 H58C 109.5
Si2 C59 H59A 109.5
Si2 C59 H59B 109.5
H59A C59 H59B 109.5
Si2 C59 H59C 109.5
H59A C59 H59C 109.5
H59B C59 H59C 109.5
Si2 C60 H60A 109.5
Si2 C60 H60B 109.5
H60A C60 H60B 109.5
Si2 C60 H60C 109.5
H60A C60 H60C 109.5
H60B C60 H60C 109.5
C13 N1 C1 126.1(2)
C13 N1 H1N 117(2)
C1 N1 H1N 112(2)
C12 N2 C20 120.4(2)
C43 N3 C31 127.9(2)
C43 N3 H3N 120(2)
C31 N3 H3N 112(2)
C42 N4 C50 120.1(2)
C16 O1 C19 116.8(2)
C23 O2 C26 116.1(3)
C46 O3 C49 115.9(3)
C53 O4 C56 117.1(2)
C29 Si1 C30 109.98(15)
C29 Si1 C28 109.15(15)
C30 Si1 C28 108.82(15)
C29 Si1 C27 112.11(13)
C30 Si1 C27 112.96(13)
C28 Si1 C27 103.53(14)
C58 Si2 C59 109.21(13)
C58 Si2 C60 110.05(14)
C59 Si2 C60 109.65(13)
C58 Si2 C57 112.23(12)
C59 Si2 C57 113.09(13)
C60 Si2 C57 102.42(13)

loop_
_geom_bond_atom_site_label_1
_geom_bond_atom_site_label_2
_geom_bond_distance
C1 N1 1.454(3)
C1 C2 1.519(4)
C1 C27 1.550(4)
C1 C12 1.562(4)
C2 C3 1.362(4)
C2 C7 1.410(4)
C3 C4 1.420(4)
C3 H3 0.9500
C4 C5 1.368(4)
C4 H4 0.9500
C5 C6 1.416(4)
C5 H5 0.9500
C6 C7 1.408(4)
C6 C8 1.416(4)
C7 C11 1.411(4)
C8 C9 1.370(4)
C8 H8 0.9500
C9 C10 1.416(4)
C9 H9 0.9500
C10 C11 1.387(4)
C10 H10 0.9500
C11 C12 1.493(4)
C12 N2 1.268(3)
C13 N1 1.398(3)
C13 C18 1.398(4)
C13 C14 1.399(4)
C14 C15 1.389(4)
C14 H14 0.9500
C15 C16 1.390(4)
C15 H15 0.9500
C16 O1 1.372(3)
C16 C17 1.391(4)
C17 C18 1.379(4)
C17 H17 0.9500
C18 H18 0.9500
C19 O1 1.427(3)
C19 H19A 0.9800
C19 H19B 0.9800
C19 H19C 0.9800
C20 C25 1.385(4)
C20 C21 1.390(4)
C20 N2 1.431(3)
C21 C22 1.384(4)
C21 H21 0.9500
C22 C23 1.394(4)
C22 H22 0.9500
C23 O2 1.379(4)
C23 C24 1.381(4)
C24 C25 1.394(4)
C24 H24 0.9500
C25 H25 0.9500
C26 O2 1.435(4)
C26 H26A 0.9800
C26 H26B 0.9800
C26 H26C 0.9800
C27 Si1 1.886(3)
C27 H27A 0.9900
C27 H27B 0.9900
C28 Si1 1.872(3)
C28 H28A 0.9800
C28 H28B 0.9800
C28 H28C 0.9800
C29 Si1 1.866(3)
C29 H29A 0.9800
C29 H29B 0.9800
C29 H29C 0.9800
C30 Si1 1.868(3)
C30 H30A 0.9800
C30 H30B 0.9800
C30 H30C 0.9800
C31 N3 1.451(3)
C31 C32 1.520(4)
C31 C57 1.551(3)
C31 C42 1.560(4)
C32 C33 1.362(4)
C32 C37 1.414(4)
C33 C34 1.414(4)
C33 H33 0.9500
C34 C35 1.376(4)
C34 H34 0.9500
C35 C36 1.415(4)
C35 H35 0.9500
C36 C37 1.404(4)
C36 C38 1.423(4)
C37 C41 1.415(4)
C38 C39 1.367(4)
C38 H38 0.9500
C39 C40 1.415(4)
C39 H39 0.9500
C40 C41 1.382(4)
C40 H40 0.9500
C41 C42 1.487(4)
C42 N4 1.273(3)
C43 N3 1.389(3)
C43 C48 1.400(4)
C43 C44 1.406(4)
C44 C45 1.363(4)
C44 H44 0.9500
C45 C46 1.387(4)
C45 H45 0.9500
C46 O3 1.380(4)
C46 C47 1.381(4)
C47 C48 1.383(4)
C47 H47 0.9500
C48 H48 0.9500
C49 O3 1.429(4)
C49 H49A 0.9800
C49 H49B 0.9800
C49 H49C 0.9800
C50 C55 1.384(4)
C50 C51 1.397(4)
C50 N4 1.432(3)
C51 C52 1.381(4)
C51 H51 0.9500
C52 C53 1.391(4)
C52 H52 0.9500
C53 O4 1.379(3)
C53 C54 1.388(4)
C54 C55 1.391(4)
C54 H54 0.9500
C55 H55 0.9500
C56 O4 1.434(3)
C56 H56A 0.9800
C56 H56B 0.9800
C56 H56C 0.9800
C57 Si2 1.884(3)
C57 H57A 0.9900
C57 H57B 0.9900
C58 Si2 1.863(3)
C58 H58A 0.9800
C58 H58B 0.9800
C58 H58C 0.9800
C59 Si2 1.868(3)
C59 H59A 0.9800
C59 H59B 0.9800
C59 H59C 0.9800
C60 Si2 1.871(3)
C60 H60A 0.9800
C60 H60B 0.9800
C60 H60C 0.9800
N1 H1N 0.82(3)
N3 H3N 0.85(3)

loop_
_geom_torsion_atom_site_label_1
_geom_torsion_atom_site_label_2
_geom_torsion_atom_site_label_3
_geom_torsion_atom_site_label_4
_geom_torsion
N1 C1 C2 C3 -53.8(4)
C27 C1 C2 C3 65.2(4)
C12 C1 C2 C3 -176.9(3)
N1 C1 C2 C7 126.7(2)
C27 C1 C2 C7 -114.2(2)
C12 C1 C2 C7 3.7(3)
C7 C2 C3 C4 1.0(4)
C1 C2 C3 C4 -178.4(3)
C2 C3 C4 C5 -1.5(4)
C3 C4 C5 C6 0.6(5)
C4 C5 C6 C7 0.8(4)
C4 C5 C6 C8 -176.5(3)
C8 C6 C7 C2 176.3(3)
C5 C6 C7 C2 -1.3(4)
C8 C6 C7 C11 -0.5(4)
C5 C6 C7 C11 -178.1(3)
C3 C2 C7 C6 0.4(4)
C1 C2 C7 C6 180.0(2)
C3 C2 C7 C11 177.5(2)
C1 C2 C7 C11 -3.0(3)
C7 C6 C8 C9 0.7(4)
C5 C6 C8 C9 178.0(3)
C6 C8 C9 C10 -0.4(5)
C8 C9 C10 C11 -0.3(4)
C9 C10 C11 C7 0.5(4)
C9 C10 C11 C12 -176.8(3)
C6 C7 C11 C10 -0.1(4)
C2 C7 C11 C10 -177.2(2)
C6 C7 C11 C12 177.8(2)
C2 C7 C11 C12 0.8(3)
C10 C11 C12 N2 1.5(5)
C7 C11 C12 N2 -176.0(3)
C10 C11 C12 C1 179.1(3)
C7 C11 C12 C1 1.6(3)
N1 C1 C12 N2 53.3(3)
C2 C1 C12 N2 174.8(2)
C27 C1 C12 N2 -66.7(3)
N1 C1 C12 C11 -124.7(2)
C2 C1 C12 C11 -3.2(3)
C27 C1 C12 C11 115.3(2)
N1 C13 C14 C15 177.7(2)
C18 C13 C14 C15 0.2(4)
C13 C14 C15 C16 -0.2(4)
C14 C15 C16 O1 179.8(2)
C14 C15 C16 C17 0.0(4)
O1 C16 C17 C18 -179.6(2)
C15 C16 C17 C18 0.1(4)
C16 C17 C18 C13 -0.1(4)
N1 C13 C18 C17 -177.8(2)
C14 C13 C18 C17 -0.1(4)
C25 C20 C21 C22 0.6(4)
N2 C20 C21 C22 -176.1(2)
C20 C21 C22 C23 -0.2(4)
C21 C22 C23 O2 178.6(3)
C21 C22 C23 C24 -0.9(4)
O2 C23 C24 C25 -177.9(3)
C22 C23 C24 C25 1.7(5)
C21 C20 C25 C24 0.2(4)
N2 C20 C25 C24 176.9(3)
C23 C24 C25 C20 -1.3(4)
N1 C1 C27 Si1 169.38(19)
C2 C1 C27 Si1 46.9(3)
C12 C1 C27 Si1 -65.9(3)
N3 C31 C32 C33 54.9(4)
C57 C31 C32 C33 -64.3(4)
C42 C31 C32 C33 177.5(3)
N3 C31 C32 C37 -126.9(2)
C57 C31 C32 C37 113.8(2)
C42 C31 C32 C37 -4.4(3)
C37 C32 C33 C34 -1.1(4)
C31 C32 C33 C34 176.9(3)
C32 C33 C34 C35 0.2(5)
C33 C34 C35 C36 1.0(5)
C34 C35 C36 C37 -1.2(5)
C34 C35 C36 C38 175.8(3)
C35 C36 C37 C32 0.2(4)
C38 C36 C37 C32 -177.1(3)
C35 C36 C37 C41 178.7(3)
C38 C36 C37 C41 1.3(4)
C33 C32 C37 C36 0.9(4)
C31 C32 C37 C36 -177.5(3)
C33 C32 C37 C41 -177.7(2)
C31 C32 C37 C41 3.9(3)
C37 C36 C38 C39 -0.4(4)
C35 C36 C38 C39 -177.4(3)
C36 C38 C39 C40 0.1(5)
C38 C39 C40 C41 -0.6(4)
C39 C40 C41 C37 1.4(4)
C39 C40 C41 C42 179.0(3)
C36 C37 C41 C40 -1.9(4)
C32 C37 C41 C40 176.7(2)
C36 C37 C41 C42 179.9(3)
C32 C37 C41 C42 -1.5(3)
C40 C41 C42 N4 1.0(5)
C37 C41 C42 N4 178.8(3)
C40 C41 C42 C31 -179.2(3)
C37 C41 C42 C31 -1.4(3)
N3 C31 C42 N4 -53.4(3)
C32 C31 C42 N4 -176.7(2)
C57 C31 C42 N4 65.2(3)
N3 C31 C42 C41 126.8(2)
C32 C31 C42 C41 3.5(3)
C57 C31 C42 C41 -114.7(2)
N3 C43 C44 C45 174.5(3)
C48 C43 C44 C45 -3.8(4)
C43 C44 C45 C46 -1.2(5)
C44 C45 C46 O3 -174.9(3)
C44 C45 C46 C47 5.4(5)
O3 C46 C47 C48 175.9(3)
C45 C46 C47 C48 -4.4(5)
C46 C47 C48 C43 -0.8(5)
N3 C43 C48 C47 -173.4(3)
C44 C43 C48 C47 4.8(4)
C55 C50 C51 C52 -0.7(4)
N4 C50 C51 C52 176.6(2)
C50 C51 C52 C53 1.2(4)
C51 C52 C53 O4 -179.5(2)
C51 C52 C53 C54 -0.7(4)
O4 C53 C54 C55 178.5(3)
C52 C53 C54 C55 -0.3(4)
C51 C50 C55 C54 -0.2(4)
N4 C50 C55 C54 -177.6(2)
C53 C54 C55 C50 0.7(4)
N3 C31 C57 Si2 -172.79(19)
C32 C31 C57 Si2 -48.5(3)
C42 C31 C57 Si2 64.3(3)
C18 C13 N1 C1 171.9(2)
C14 C13 N1 C1 -5.6(4)
C2 C1 N1 C13 -57.8(3)
C27 C1 N1 C13 -179.7(2)
C12 C1 N1 C13 58.1(3)
C11 C12 N2 C20 -1.4(4)
C1 C12 N2 C20 -178.8(2)
C25 C20 N2 C12 97.2(3)
C21 C20 N2 C12 -86.2(3)
C48 C43 N3 C31 11.8(5)
C44 C43 N3 C31 -166.4(3)
C32 C31 N3 C43 43.2(4)
C57 C31 N3 C43 165.2(3)
C42 C31 N3 C43 -73.3(3)
C41 C42 N4 C50 -2.6(4)
C31 C42 N4 C50 177.6(2)
C55 C50 N4 C42 -92.1(3)
C51 C50 N4 C42 90.5(3)
C15 C16 O1 C19 -9.1(4)
C17 C16 O1 C19 170.7(3)
C24 C23 O2 C26 -11.0(4)
C22 C23 O2 C26 169.5(3)
C47 C46 O3 C49 -11.0(6)
C45 C46 O3 C49 169.3(4)
C54 C53 O4 C56 5.2(4)
C52 C53 O4 C56 -176.0(2)
C1 C27 Si1 C29 -63.8(3)
C1 C27 Si1 C30 61.2(3)
C1 C27 Si1 C28 178.7(2)
C31 C57 Si2 C58 -63.3(3)
C31 C57 Si2 C59 60.8(3)
C31 C57 Si2 C60 178.8(2)
